data_1570499
loop_
_publ_author_name
'Haketa, Yohei'
'Komatsu, Kaifu'
'Sei, Hiroi'
'Imoba, Hiroki'
'Ota, Wataru'
'Sato, Tohru'
'Murakami, Yu'
'Tanaka, Hiroki'
'Yasuda, Nobuhiro'
'Tohnai, Norimitsu'
'Maeda, Hiromitsu'

_publ_section_title
;
 Enhanced solid-state phosphorescence of organoplatinum &#x3c0;-systems by
 ion-pairing assembly.
;
_journal_issue 3
_journal_name_full 'Chemical science'
_journal_page_first 964
_journal_page_last 973
_journal_paper_doi 10.1039/d3sc04564a
_journal_volume 15
_journal_year 2024
_chemical_formula_moiety 'C24 H17 N3 O2 Pt S'
_chemical_formula_sum 'C24 H17 N3 O2 Pt S'
_chemical_formula_weight 606.55
_space_group_crystal_system monoclinic
_space_group_IT_number 14
_space_group_name_Hall '-P 2ybc'
_space_group_name_H-M_alt 'P 1 21/c 1'
_atom_sites_solution_hydrogens geom
_audit_creation_method SHELXL-2014/7
_audit_update_record
;
2022-03-15 deposited with the CCDC.	2023-12-04 downloaded from the CCDC.
;
_cell_angle_alpha 90
_cell_angle_beta 103.10(2)
_cell_angle_gamma 90
_cell_formula_units_Z 4
_cell_length_a 12.577(13)
_cell_length_b 8.202(5)
_cell_length_c 20.223(12)
_cell_measurement_reflns_used 42191
_cell_measurement_temperature 100(2)
_cell_measurement_theta_max 15.483
_cell_measurement_theta_min 0.963
_cell_volume 2032(3)
_computing_cell_refinement 'Rapid Auto(Rigaku)'
_computing_data_collection 'Rapid Auto(Rigaku)'
_computing_data_reduction 'Rapid Auto(Rigaku)'
_computing_structure_refinement 'SHELXL-2014/7 (Sheldrick, 2014)'
_computing_structure_solution 'SHELXT (Sheldrick, 2014)'
_diffrn_ambient_temperature 100(2)
_diffrn_detector_area_resol_mean 5.814
_diffrn_measured_fraction_theta_full 0.999
_diffrn_measured_fraction_theta_max 0.985
_diffrn_measurement_device_type 'Pilatus3 CdTe 1M'
_diffrn_measurement_method \w
_diffrn_radiation_type Synchrotron
_diffrn_radiation_wavelength 0.4118
_diffrn_reflns_av_R_equivalents 0.0470
_diffrn_reflns_av_unetI/netI 0.0244
_diffrn_reflns_Laue_measured_fraction_full 0.999
_diffrn_reflns_Laue_measured_fraction_max 0.985
_diffrn_reflns_limit_h_max 16
_diffrn_reflns_limit_h_min -16
_diffrn_reflns_limit_k_max 10
_diffrn_reflns_limit_k_min -10
_diffrn_reflns_limit_l_max 26
_diffrn_reflns_limit_l_min -26
_diffrn_reflns_number 42191
_diffrn_reflns_point_group_measured_fraction_full 0.999
_diffrn_reflns_point_group_measured_fraction_max 0.985
_diffrn_reflns_theta_full 14.305
_diffrn_reflns_theta_max 15.483
_diffrn_reflns_theta_min 0.963
_diffrn_source 'BL02B1 beamline SPring-8'
_exptl_absorpt_coefficient_mu 1.709
_exptl_absorpt_correction_T_max 1.0000
_exptl_absorpt_correction_T_min 0.7656
_exptl_absorpt_correction_type multi-scan
_exptl_absorpt_process_details
;
PROCESS-AUTO (1998). Automatic Data Acquisition and Processing Package
for 2D image data. Rigaku Corporation, Tokyo, Japan.
;
_exptl_crystal_colour yellow
_exptl_crystal_density_diffrn 1.983
_exptl_crystal_density_meas ?
_exptl_crystal_description plate
_exptl_crystal_F_000 1168
_exptl_crystal_size_max 0.110
_exptl_crystal_size_mid 0.090
_exptl_crystal_size_min 0.020
_refine_diff_density_max 2.925
_refine_diff_density_min -1.760
_refine_diff_density_rms 0.143
_refine_ls_extinction_method none
_refine_ls_goodness_of_fit_ref 1.047
_refine_ls_hydrogen_treatment constr
_refine_ls_matrix_type full
_refine_ls_number_parameters 280
_refine_ls_number_reflns 4584
_refine_ls_number_restraints 0
_refine_ls_restrained_S_all 1.047
_refine_ls_R_factor_all 0.0254
_refine_ls_R_factor_gt 0.0244
_refine_ls_shift/su_max 0.002
_refine_ls_shift/su_mean 0.000
_refine_ls_structure_factor_coef Fsqd
_refine_ls_weighting_details 'w=1/[\s^2^(Fo^2^)+(0.0452P)^2^+2.1086P] where P=(Fo^2^+2Fc^2^)/3'
_refine_ls_weighting_scheme calc
_refine_ls_wR_factor_gt 0.0653
_refine_ls_wR_factor_ref 0.0661
_reflns_Friedel_coverage 0.000
_reflns_number_gt 4405
_reflns_number_total 4584
_reflns_threshold_expression 'I > 2\s(I)'
_cod_data_source_file d3sc04564a2.cif
_cod_data_source_block kk-1a-1
_cod_depositor_comments
;
The following automatic conversions were performed:

data item '_exptl_crystal_density_meas' value 'not measured' was
changed to '?' -- the value is perceived as not measured.

Automatic conversion script
Id: cif_fix_values 8170 2020-07-09 18:12:32Z antanas 

 Adding full bibliography for 1570497--1570509.cif.
;
_cod_original_sg_symbol_H-M 'P 21/c'
_cod_database_code 1570499
_shelx_shelxl_version_number 2014/7
_shelx_space_group_comment
;
The symmetry employed for this shelxl refinement is uniquely defined
by the following loop, which should always be used as a source of
symmetry information in preference to the above space-group names.
They are only intended as comments.
;
_shelx_estimated_absorpt_t_min 0.848
_shelx_estimated_absorpt_t_max 0.848

loop_
_space_group_symop_operation_xyz
'x, y, z'
'-x, y+1/2, -z+1/2'
'-x, -y, -z'
'x, -y-1/2, z-1/2'

loop_
_atom_site_label
_atom_site_type_symbol
_atom_site_fract_x
_atom_site_fract_y
_atom_site_fract_z
_atom_site_U_iso_or_equiv
_atom_site_adp_type
_atom_site_occupancy
_atom_site_site_symmetry_order
_atom_site_calc_flag
_atom_site_refinement_flags_posn
_atom_site_refinement_flags_adp
_atom_site_refinement_flags_occupancy
_atom_site_disorder_assembly
_atom_site_disorder_group
C1 C 0.6540(3) 0.6602(4) 0.23470(19) 0.0337(8) Uani 1 1 d . . . . .
H1 H 0.6168 0.7045 0.1923 0.040 Uiso 1 1 calc R U . . .
C2 C 0.7645(3) 0.6669(4) 0.2615(2) 0.0315(7) Uani 1 1 d . . . . .
H2 H 0.8173 0.7167 0.2412 0.038 Uiso 1 1 calc R U . . .
C3 C 0.7856(3) 0.5860(4) 0.32516(16) 0.0265(6) Uani 1 1 d . . . . .
H3 H 0.8550 0.5713 0.3550 0.032 Uiso 1 1 calc R U . . .
C4 C 0.6862(3) 0.5321(3) 0.33583(15) 0.0239(6) Uani 1 1 d . . . . .
C5 C 0.6547(2) 0.4445(3) 0.39183(15) 0.0226(6) Uani 1 1 d . . . . .
C6 C 0.7375(2) 0.3767(4) 0.44241(15) 0.0228(5) Uani 1 1 d . . . . .
H4 H 0.8106 0.3958 0.4391 0.027 Uiso 1 1 calc R U . . .
C7 C 0.7223(2) 0.2818(4) 0.49831(15) 0.0219(5) Uani 1 1 d . . . . .
C8 C 0.8184(2) 0.2138(4) 0.54450(15) 0.0227(6) Uani 1 1 d . . . . .
C9 C 0.9292(3) 0.2187(4) 0.54618(17) 0.0289(6) Uani 1 1 d . . . . .
H5 H 0.9630 0.2744 0.5152 0.035 Uiso 1 1 calc R U . . .
C10 C 0.9828(3) 0.1246(4) 0.60306(18) 0.0319(7) Uani 1 1 d . . . . .
H6 H 1.0592 0.1064 0.6172 0.038 Uiso 1 1 calc R U . . .
C11 C 0.9039(3) 0.0645(4) 0.63386(16) 0.0284(6) Uani 1 1 d . . . . .
H7 H 0.9164 -0.0025 0.6732 0.034 Uiso 1 1 calc R U . . .
C12 C 0.4494(3) 0.1313(4) 0.57419(16) 0.0253(6) Uani 1 1 d . . . . .
H8 H 0.5269 0.1287 0.5870 0.030 Uiso 1 1 calc R U . . .
C13 C 0.3895(3) 0.0491(4) 0.61427(16) 0.0277(6) Uani 1 1 d . . . . .
H9 H 0.4259 -0.0071 0.6541 0.033 Uiso 1 1 calc R U . . .
C14 C 0.2762(3) 0.0505(4) 0.59523(16) 0.0269(6) Uani 1 1 d . . . . .
H10 H 0.2341 -0.0046 0.6218 0.032 Uiso 1 1 calc R U . . .
C15 C 0.2254(3) 0.1337(4) 0.53670(16) 0.0259(6) Uani 1 1 d . . . . .
H11 H 0.1480 0.1343 0.5226 0.031 Uiso 1 1 calc R U . . .
C16 C 0.2882(2) 0.2165(4) 0.49859(15) 0.0221(5) Uani 1 1 d . . . . .
C17 C 0.2514(3) 0.3137(3) 0.43800(17) 0.0227(6) Uani 1 1 d . . . . .
C18 C 0.3288(2) 0.3897(3) 0.41012(14) 0.0214(5) Uani 1 1 d . . . . .
C19 C 0.2770(2) 0.4934(3) 0.35400(14) 0.0221(5) Uani 1 1 d . . . . .
C20 C 0.3251(3) 0.5965(4) 0.31306(15) 0.0266(6) Uani 1 1 d . . . . .
H12 H 0.4023 0.6067 0.3218 0.032 Uiso 1 1 calc R U . . .
C21 C 0.2596(3) 0.6833(4) 0.25981(18) 0.0316(7) Uani 1 1 d . . . . .
H13 H 0.2924 0.7526 0.2324 0.038 Uiso 1 1 calc R U . . .
C22 C 0.1451(3) 0.6689(4) 0.24637(18) 0.0319(7) Uani 1 1 d . . . . .
H14 H 0.1014 0.7248 0.2087 0.038 Uiso 1 1 calc R U . . .
C23 C 0.0953(3) 0.5737(4) 0.28760(16) 0.0289(6) Uani 1 1 d . . . . .
H15 H 0.0180 0.5677 0.2795 0.035 Uiso 1 1 calc R U . . .
C24 C 0.1609(2) 0.4871(3) 0.34115(15) 0.0240(6) Uani 1 1 d . . . . .
N1 N 0.6068(2) 0.5785(4) 0.27976(13) 0.0293(6) Uani 1 1 d . . . . .
H16 H 0.5365 0.5586 0.2739 0.035 Uiso 1 1 calc R U . . .
N2 N 0.8050(2) 0.1177(3) 0.59829(13) 0.0234(5) Uani 1 1 d . . . . .
H17 H 0.7419 0.0945 0.6080 0.028 Uiso 1 1 calc R U . . .
N3 N 0.4005(2) 0.2134(3) 0.51833(12) 0.0216(5) Uani 1 1 d . . . . .
O1 O 0.55019(17) 0.4372(3) 0.38703(10) 0.0239(4) Uani 1 1 d . . . . .
O2 O 0.63009(16) 0.2466(2) 0.51184(10) 0.0222(4) Uani 1 1 d . . . . .
S1 S 0.11539(6) 0.35907(10) 0.39834(4) 0.02537(15) Uani 1 1 d . . . . .
Pt1 Pt 0.48025(2) 0.32961(2) 0.45615(2) 0.01933(6) Uani 1 1 d . . . . .

loop_
_atom_site_aniso_label
_atom_site_aniso_U_11
_atom_site_aniso_U_22
_atom_site_aniso_U_33
_atom_site_aniso_U_23
_atom_site_aniso_U_13
_atom_site_aniso_U_12
C1 0.0347(19) 0.0383(19) 0.0284(17) 0.0104(12) 0.0077(14) 0.0007(13)
C2 0.0332(18) 0.0284(17) 0.0357(19) 0.0065(12) 0.0139(15) -0.0006(11)
C3 0.0280(14) 0.0212(13) 0.0313(15) 0.0008(11) 0.0086(12) -0.0009(11)
C4 0.0289(14) 0.0203(13) 0.0219(13) 0.0007(10) 0.0044(11) 0.0009(11)
C5 0.0253(14) 0.0195(13) 0.0238(14) -0.0045(10) 0.0068(11) -0.0028(10)
C6 0.0239(14) 0.0213(13) 0.0238(14) 0.0016(11) 0.0063(11) -0.0029(11)
C7 0.0244(14) 0.0191(13) 0.0217(14) -0.0015(11) 0.0044(11) 0.0000(11)
C8 0.0270(15) 0.0180(12) 0.0232(14) -0.0005(11) 0.0056(11) 0.0002(11)
C9 0.0250(15) 0.0280(15) 0.0339(17) 0.0044(13) 0.0075(12) 0.0020(12)
C10 0.0252(15) 0.0344(16) 0.0349(17) 0.0067(14) 0.0044(13) 0.0068(13)
C11 0.0292(15) 0.0266(15) 0.0273(15) 0.0029(11) 0.0023(12) 0.0052(12)
C12 0.0253(14) 0.0258(13) 0.0241(14) 0.0022(12) 0.0045(11) -0.0010(12)
C13 0.0322(15) 0.0275(15) 0.0242(14) 0.0042(11) 0.0076(12) 0.0022(12)
C14 0.0309(15) 0.0228(14) 0.0293(15) 0.0008(11) 0.0120(12) -0.0008(11)
C15 0.0285(15) 0.0220(13) 0.0284(15) -0.0006(12) 0.0088(12) 0.0003(12)
C16 0.0238(14) 0.0177(12) 0.0247(14) -0.0041(11) 0.0052(11) -0.0011(11)
C17 0.0207(14) 0.0205(13) 0.0265(16) -0.0028(10) 0.0046(12) 0.0003(10)
C18 0.0229(13) 0.0197(13) 0.0206(13) -0.0043(10) 0.0028(10) 0.0013(10)
C19 0.0256(14) 0.0205(13) 0.0192(13) -0.0036(10) 0.0028(10) 0.0022(10)
C20 0.0294(15) 0.0244(14) 0.0258(14) 0.0015(11) 0.0058(12) 0.0024(11)
C21 0.0375(19) 0.0299(16) 0.0270(17) 0.0031(11) 0.0066(14) 0.0056(12)
C22 0.0384(19) 0.0296(17) 0.0242(16) 0.0019(11) -0.0002(14) 0.0084(12)
C23 0.0286(15) 0.0266(15) 0.0280(15) -0.0041(12) -0.0009(12) 0.0048(12)
C24 0.0288(15) 0.0195(13) 0.0226(13) -0.0043(10) 0.0032(11) -0.0006(11)
N1 0.0275(13) 0.0353(14) 0.0250(13) 0.0068(11) 0.0057(10) -0.0010(11)
N2 0.0236(12) 0.0228(12) 0.0235(12) 0.0018(10) 0.0046(9) 0.0017(10)
N3 0.0234(12) 0.0202(11) 0.0216(12) -0.0024(9) 0.0062(9) -0.0002(9)
O1 0.0227(10) 0.0258(10) 0.0231(10) 0.0009(8) 0.0049(8) 0.0000(8)
O2 0.0237(10) 0.0215(10) 0.0213(9) 0.0002(7) 0.0051(8) 0.0004(8)
S1 0.0215(3) 0.0237(3) 0.0293(4) 0.0004(3) 0.0023(3) -0.0003(3)
Pt1 0.02025(8) 0.01868(8) 0.01862(8) 0.00028(3) 0.00350(5) -0.00022(3)

loop_
_atom_type_symbol
_atom_type_description
_atom_type_scat_dispersion_real
_atom_type_scat_dispersion_imag
_atom_type_scat_source
C C -0.0001 0.0005 'International Tables Vol C Tables 4.2.6.8 and 6.1.1.4'
H H 0.0000 0.0000 'International Tables Vol C Tables 4.2.6.8 and 6.1.1.4'
O O 0.0017 0.0018 'International Tables Vol C Tables 4.2.6.8 and 6.1.1.4'
N N 0.0004 0.0010 'International Tables Vol C Tables 4.2.6.8 and 6.1.1.4'
Pt Pt -0.4813 3.4250 'International Tables Vol C Tables 4.2.6.8 and 6.1.1.4'
S S 0.0441 0.0406 'International Tables Vol C Tables 4.2.6.8 and 6.1.1.4'

loop_
_geom_angle_atom_site_label_1
_geom_angle_atom_site_label_2
_geom_angle_atom_site_label_3
_geom_angle
_geom_angle_site_symmetry_1
_geom_angle_site_symmetry_3
_geom_angle_publ_flag
N1 C1 C2 108.0(3) . . ?
N1 C1 H1 126.0 . . ?
C2 C1 H1 126.0 . . ?
C1 C2 C3 107.7(3) . . ?
C1 C2 H2 126.1 . . ?
C3 C2 H2 126.1 . . ?
C4 C3 C2 107.5(3) . . ?
C4 C3 H3 126.3 . . ?
C2 C3 H3 126.3 . . ?
C3 C4 N1 107.0(3) . . ?
C3 C4 C5 133.3(3) . . ?
N1 C4 C5 119.7(3) . . ?
O1 C5 C6 127.6(3) . . ?
O1 C5 C4 114.2(3) . . ?
C6 C5 C4 118.1(3) . . ?
C5 C6 C7 125.9(3) . . ?
C5 C6 H4 117.0 . . ?
C7 C6 H4 117.0 . . ?
O2 C7 C6 125.7(3) . . ?
O2 C7 C8 115.8(3) . . ?
C6 C7 C8 118.4(3) . . ?
C9 C8 N2 107.3(3) . . ?
C9 C8 C7 133.3(3) . . ?
N2 C8 C7 119.3(3) . . ?
C8 C9 C10 107.1(3) . . ?
C8 C9 H5 126.5 . . ?
C10 C9 H5 126.5 . . ?
C11 C10 C9 107.6(3) . . ?
C11 C10 H6 126.2 . . ?
C9 C10 H6 126.2 . . ?
N2 C11 C10 108.2(3) . . ?
N2 C11 H7 125.9 . . ?
C10 C11 H7 125.9 . . ?
N3 C12 C13 121.8(3) . . ?
N3 C12 H8 119.1 . . ?
C13 C12 H8 119.1 . . ?
C14 C13 C12 119.3(3) . . ?
C14 C13 H9 120.4 . . ?
C12 C13 H9 120.4 . . ?
C15 C14 C13 119.0(3) . . ?
C15 C14 H10 120.5 . . ?
C13 C14 H10 120.5 . . ?
C14 C15 C16 120.0(3) . . ?
C14 C15 H11 120.0 . . ?
C16 C15 H11 120.0 . . ?
N3 C16 C15 120.1(3) . . ?
N3 C16 C17 111.4(3) . . ?
C15 C16 C17 128.5(3) . . ?
C18 C17 C16 118.4(3) . . ?
C18 C17 S1 115.0(2) . . ?
C16 C17 S1 126.5(2) . . ?
C17 C18 C19 110.6(3) . . ?
C17 C18 Pt1 112.8(2) . . ?
C19 C18 Pt1 136.6(2) . . ?
C20 C19 C24 118.2(3) . . ?
C20 C19 C18 129.3(3) . . ?
C24 C19 C18 112.4(3) . . ?
C21 C20 C19 120.1(3) . . ?
C21 C20 H12 119.9 . . ?
C19 C20 H12 119.9 . . ?
C20 C21 C22 120.4(3) . . ?
C20 C21 H13 119.8 . . ?
C22 C21 H13 119.8 . . ?
C23 C22 C21 120.7(3) . . ?
C23 C22 H14 119.6 . . ?
C21 C22 H14 119.6 . . ?
C22 C23 C24 118.9(3) . . ?
C22 C23 H15 120.6 . . ?
C24 C23 H15 120.6 . . ?
C23 C24 C19 121.6(3) . . ?
C23 C24 S1 126.3(3) . . ?
C19 C24 S1 112.1(2) . . ?
C1 N1 C4 109.8(3) . . ?
C1 N1 H16 125.1 . . ?
C4 N1 H16 125.1 . . ?
C11 N2 C8 109.8(3) . . ?
C11 N2 H17 125.1 . . ?
C8 N2 H17 125.1 . . ?
C12 N3 C16 119.8(3) . . ?
C12 N3 Pt1 124.5(2) . . ?
C16 N3 Pt1 115.6(2) . . ?
C5 O1 Pt1 124.22(19) . . ?
C7 O2 Pt1 124.27(19) . . ?
C24 S1 C17 89.90(16) . . ?
C18 Pt1 O1 95.13(12) . . ?
C18 Pt1 N3 81.36(13) . . ?
O1 Pt1 N3 174.91(9) . . ?
C18 Pt1 O2 172.72(10) . . ?
O1 Pt1 O2 91.98(10) . . ?
N3 Pt1 O2 91.45(11) . . ?

loop_
_geom_bond_atom_site_label_1
_geom_bond_atom_site_label_2
_geom_bond_distance
_geom_bond_site_symmetry_2
_geom_bond_publ_flag
C1 N1 1.370(4) . ?
C1 C2 1.374(6) . ?
C1 H1 0.9500 . ?
C2 C3 1.418(5) . ?
C2 H2 0.9500 . ?
C3 C4 1.388(4) . ?
C3 H3 0.9500 . ?
C4 N1 1.384(4) . ?
C4 C5 1.469(4) . ?
C5 O1 1.297(4) . ?
C5 C6 1.399(4) . ?
C6 C7 1.421(4) . ?
C6 H4 0.9500 . ?
C7 O2 1.283(4) . ?
C7 C8 1.461(4) . ?
C8 C9 1.387(5) . ?
C8 N2 1.385(4) . ?
C9 C10 1.422(4) . ?
C9 H5 0.9500 . ?
C10 C11 1.377(5) . ?
C10 H6 0.9500 . ?
C11 N2 1.360(4) . ?
C11 H7 0.9500 . ?
C12 N3 1.339(4) . ?
C12 C13 1.398(4) . ?
C12 H8 0.9500 . ?
C13 C14 1.389(5) . ?
C13 H9 0.9500 . ?
C14 C15 1.390(4) . ?
C14 H10 0.9500 . ?
C15 C16 1.398(4) . ?
C15 H11 0.9500 . ?
C16 N3 1.379(4) . ?
C16 C17 1.447(4) . ?
C17 C18 1.379(4) . ?
C17 S1 1.756(4) . ?
C18 C19 1.449(4) . ?
C18 Pt1 1.984(3) . ?
C19 C20 1.412(4) . ?
C19 C24 1.424(4) . ?
C20 C21 1.394(5) . ?
C20 H12 0.9500 . ?
C21 C22 1.409(6) . ?
C21 H13 0.9500 . ?
C22 C23 1.390(5) . ?
C22 H14 0.9500 . ?
C23 C24 1.397(4) . ?
C23 H15 0.9500 . ?
C24 S1 1.752(3) . ?
N1 H16 0.8800 . ?
N2 H17 0.8800 . ?
N3 Pt1 2.017(3) . ?
O1 Pt1 2.016(2) . ?
O2 Pt1 2.079(3) . ?

loop_
_geom_torsion_atom_site_label_1
_geom_torsion_atom_site_label_2
_geom_torsion_atom_site_label_3
_geom_torsion_atom_site_label_4
_geom_torsion
_geom_torsion_site_symmetry_1
_geom_torsion_site_symmetry_2
_geom_torsion_site_symmetry_3
_geom_torsion_site_symmetry_4
_geom_torsion_publ_flag
N1 C1 C2 C3 0.2(4) . . . . ?
C1 C2 C3 C4 -0.3(4) . . . . ?
C2 C3 C4 N1 0.3(3) . . . . ?
C2 C3 C4 C5 -178.8(3) . . . . ?
C3 C4 C5 O1 170.3(3) . . . . ?
N1 C4 C5 O1 -8.7(4) . . . . ?
C3 C4 C5 C6 -11.0(5) . . . . ?
N1 C4 C5 C6 170.0(3) . . . . ?
O1 C5 C6 C7 1.6(5) . . . . ?
C4 C5 C6 C7 -176.8(3) . . . . ?
C5 C6 C7 O2 -1.6(5) . . . . ?
C5 C6 C7 C8 177.0(3) . . . . ?
O2 C7 C8 C9 177.6(3) . . . . ?
C6 C7 C8 C9 -1.2(5) . . . . ?
O2 C7 C8 N2 0.4(4) . . . . ?
C6 C7 C8 N2 -178.4(3) . . . . ?
N2 C8 C9 C10 -0.8(4) . . . . ?
C7 C8 C9 C10 -178.3(3) . . . . ?
C8 C9 C10 C11 0.4(4) . . . . ?
C9 C10 C11 N2 0.1(4) . . . . ?
N3 C12 C13 C14 0.9(5) . . . . ?
C12 C13 C14 C15 0.0(5) . . . . ?
C13 C14 C15 C16 -1.0(5) . . . . ?
C14 C15 C16 N3 1.1(4) . . . . ?
C14 C15 C16 C17 -177.8(3) . . . . ?
N3 C16 C17 C18 -1.4(4) . . . . ?
C15 C16 C17 C18 177.7(3) . . . . ?
N3 C16 C17 S1 -176.3(2) . . . . ?
C15 C16 C17 S1 2.7(5) . . . . ?
C16 C17 C18 C19 -174.5(2) . . . . ?
S1 C17 C18 C19 1.0(3) . . . . ?
C16 C17 C18 Pt1 5.7(3) . . . . ?
S1 C17 C18 Pt1 -178.84(14) . . . . ?
C17 C18 C19 C20 177.7(3) . . . . ?
Pt1 C18 C19 C20 -2.6(5) . . . . ?
C17 C18 C19 C24 -1.4(3) . . . . ?
Pt1 C18 C19 C24 178.3(2) . . . . ?
C24 C19 C20 C21 -2.8(4) . . . . ?
C18 C19 C20 C21 178.1(3) . . . . ?
C19 C20 C21 C22 0.0(5) . . . . ?
C20 C21 C22 C23 2.8(5) . . . . ?
C21 C22 C23 C24 -2.5(5) . . . . ?
C22 C23 C24 C19 -0.4(4) . . . . ?
C22 C23 C24 S1 -179.3(2) . . . . ?
C20 C19 C24 C23 3.1(4) . . . . ?
C18 C19 C24 C23 -177.7(3) . . . . ?
C20 C19 C24 S1 -177.9(2) . . . . ?
C18 C19 C24 S1 1.3(3) . . . . ?
C2 C1 N1 C4 0.0(4) . . . . ?
C3 C4 N1 C1 -0.2(4) . . . . ?
C5 C4 N1 C1 179.0(3) . . . . ?
C10 C11 N2 C8 -0.6(4) . . . . ?
C9 C8 N2 C11 0.8(4) . . . . ?
C7 C8 N2 C11 178.7(3) . . . . ?
C13 C12 N3 C16 -0.8(5) . . . . ?
C13 C12 N3 Pt1 -178.1(2) . . . . ?
C15 C16 N3 C12 -0.2(4) . . . . ?
C17 C16 N3 C12 179.0(3) . . . . ?
C15 C16 N3 Pt1 177.3(2) . . . . ?
C17 C16 N3 Pt1 -3.5(3) . . . . ?
C6 C5 O1 Pt1 2.7(4) . . . . ?
C4 C5 O1 Pt1 -178.83(18) . . . . ?
C6 C7 O2 Pt1 -2.5(4) . . . . ?
C8 C7 O2 Pt1 178.81(18) . . . . ?
C23 C24 S1 C17 178.3(3) . . . . ?
C19 C24 S1 C17 -0.6(2) . . . . ?
C18 C17 S1 C24 -0.2(2) . . . . ?
C16 C17 S1 C24 174.9(3) . . . . ?
